data_1518487
loop_
_publ_author_name
'Zhang, Junhui'
'Xing, Siyang'
'Ren, Jun'
'Jiang, Shende'
'Wang, Zhongwen'

_publ_section_title
;
 Lewis Acid catalyzed intramolecular [3 + 2] cross cycloadditions of
 cobalt-alkynylcyclopropane 1,1-diesters with carbonyls for construction
 of medium-sized and polycyclic skeletons.
;
_journal_issue 2
_journal_name_full 'Organic letters'
_journal_page_first 218
_journal_page_last 221
_journal_paper_doi 10.1021/ol503285u
_journal_volume 17
_journal_year 2015
_chemical_formula_sum 'C24 H24 O6'
_chemical_formula_weight 408.43
_chemical_name_systematic
; 
 ? 
;
_space_group_IT_number 9
_symmetry_cell_setting monoclinic
_symmetry_space_group_name_Hall 'C -2yc'
_symmetry_space_group_name_H-M 'C 1 c 1'
_atom_sites_solution_hydrogens geom
_atom_sites_solution_primary direct
_atom_sites_solution_secondary difmap
_audit_creation_method SHELXL-97
_cell_angle_alpha 90.00
_cell_angle_beta 90.03(3)
_cell_angle_gamma 90.00
_cell_formula_units_Z 4
_cell_length_a 17.142(3)
_cell_length_b 9.0363(18)
_cell_length_c 12.653(3)
_cell_measurement_reflns_used 3321
_cell_measurement_temperature 113(2)
_cell_measurement_theta_max 27.8267
_cell_measurement_theta_min 2.3762
_cell_volume 1960.0(7)
_computing_cell_refinement crystalclear
_computing_data_collection crystalclear
_computing_data_reduction crystalclear
_computing_molecular_graphics 'Bruker SHELXTL'
_computing_publication_material 'Bruker SHELXTL'
_computing_structure_refinement 'SHELXL-97 (Sheldrick, 1997)'
_computing_structure_solution 'SHELXS-97 (Sheldrick, 1990)'
_diffrn_ambient_temperature 113(2)
_diffrn_measured_fraction_theta_full 0.990
_diffrn_measured_fraction_theta_max 0.990
_diffrn_measurement_device_type 'rigaku saturn'
_diffrn_measurement_method '\w scans'
_diffrn_radiation_monochromator confocal
_diffrn_radiation_source 'rotating anode'
_diffrn_radiation_type MoK\a
_diffrn_radiation_wavelength 0.71073
_diffrn_reflns_av_R_equivalents 0.0375
_diffrn_reflns_av_sigmaI/netI 0.0614
_diffrn_reflns_limit_h_max 22
_diffrn_reflns_limit_h_min -22
_diffrn_reflns_limit_k_max 11
_diffrn_reflns_limit_k_min -11
_diffrn_reflns_limit_l_max 16
_diffrn_reflns_limit_l_min -16
_diffrn_reflns_number 9890
_diffrn_reflns_theta_full 28.03
_diffrn_reflns_theta_max 28.03
_diffrn_reflns_theta_min 2.38
_diffrn_standards_decay_% 0
_diffrn_standards_interval_count 0
_diffrn_standards_interval_time 0
_diffrn_standards_number 0
_exptl_absorpt_coefficient_mu 0.099
_exptl_absorpt_correction_T_max 0.9882
_exptl_absorpt_correction_T_min 0.9804
_exptl_absorpt_correction_type multi-scan
_exptl_absorpt_process_details crystalclear
_exptl_crystal_colour Colorless
_exptl_crystal_density_diffrn 1.384
_exptl_crystal_density_method 'not measured'
_exptl_crystal_description Monoclinic
_exptl_crystal_F_000 864
_exptl_crystal_size_max 0.20
_exptl_crystal_size_mid 0.18
_exptl_crystal_size_min 0.12
_refine_diff_density_max 0.215
_refine_diff_density_min -0.214
_refine_diff_density_rms 0.046
_refine_ls_abs_structure_details 'Flack H D (1983), Acta Cryst. A39, 876-881'
_refine_ls_abs_structure_Flack 1.1(7)
_refine_ls_extinction_coef 0.0162(8)
_refine_ls_extinction_expression Fc^*^=kFc[1+0.001xFc^2^\l^3^/sin(2\q)]^-1/4^
_refine_ls_extinction_method SHELXL
_refine_ls_goodness_of_fit_ref 1.014
_refine_ls_hydrogen_treatment constr
_refine_ls_matrix_type full
_refine_ls_number_parameters 274
_refine_ls_number_reflns 4121
_refine_ls_number_restraints 2
_refine_ls_restrained_S_all 1.013
_refine_ls_R_factor_all 0.0477
_refine_ls_R_factor_gt 0.0318
_refine_ls_shift/su_max 0.004
_refine_ls_shift/su_mean 0.000
_refine_ls_structure_factor_coef Fsqd
_refine_ls_weighting_details 'calc w=1/[\s^2^(Fo^2^)+(0.0400P)^2^+0.0000P] where P=(Fo^2^+2Fc^2^)/3'
_refine_ls_weighting_scheme calc
_refine_ls_wR_factor_gt 0.0698
_refine_ls_wR_factor_ref 0.0802
_reflns_number_gt 2926
_reflns_number_total 4121
_reflns_threshold_expression >2sigma(I)
_cod_data_source_file ol503285u_si_003.cif
_cod_data_source_block r140319c1
_cod_depositor_comments
;
The following automatic conversions were performed:

'_symmetry_cell_setting' value 'Monoclinic' changed to 'monoclinic'
according to
/home/saulius/struct/COD-crude-data--automatic-downloads/rss-feeds/ACS/lib/dictionaries/cif_core.dic
dictionary named 'cif_core.dic' version 2.4.2 from
2011-04-26.

'_exptl_absorpt_correction_type' value 'MULTI-SCAN'
changed to 'multi-scan' according to
/home/saulius/struct/COD-crude-data--automatic-downloads/rss-feeds/ACS/lib/dictionaries/cif_core.dic
dictionary named 'cif_core.dic' version 2.4.2 from
2011-04-26.

'_refine_ls_hydrogen_treatment' value 'CONSTR' changed
to 'constr' according to
/home/saulius/struct/COD-crude-data--automatic-downloads/rss-feeds/ACS/lib/dictionaries/cif_core.dic
dictionary named 'cif_core.dic' version 2.4.2 from 2011-04-26.

Automatic conversion script
Id: cif_fix_values 2935 2014-11-11 08:27:57Z andrius 

 Adding full bibliography for 1518487--1518489.cif.
;
_cod_original_sg_symbol_H-M Cc
_cod_database_code 1518487

loop_
_symmetry_equiv_pos_as_xyz
'x, y, z'
'x, -y, z+1/2'
'x+1/2, y+1/2, z'
'x+1/2, -y+1/2, z+1/2'

loop_
_atom_site_label
_atom_site_type_symbol
_atom_site_fract_x
_atom_site_fract_y
_atom_site_fract_z
_atom_site_U_iso_or_equiv
_atom_site_adp_type
_atom_site_occupancy
_atom_site_symmetry_multiplicity
_atom_site_calc_flag
_atom_site_refinement_flags
O1 O 1.02968(7) 0.26563(13) 0.29484(9) 0.0177(3) Uani 1 1 d .
O2 O 0.91042(8) 0.13676(15) 0.02557(11) 0.0287(3) Uani 1 1 d .
O3 O 1.01049(8) 0.26508(15) -0.04415(10) 0.0240(3) Uani 1 1 d .
O4 O 1.17019(7) 0.17966(14) 0.08081(10) 0.0237(3) Uani 1 1 d .
O5 O 1.09983(8) -0.01764(15) 0.02848(10) 0.0249(3) Uani 1 1 d .
O6 O 0.73211(8) 0.42674(16) 0.24253(13) 0.0359(4) Uani 1 1 d .
C1 C 1.04014(11) 0.3089(2) 0.18687(14) 0.0162(4) Uani 1 1 d .
H1 H 1.0950 0.3446 0.1786 0.019 Uiso 1 1 calc R
C2 C 0.98623(11) 0.43435(19) 0.15632(13) 0.0169(4) Uani 1 1 d .
C3 C 1.02016(12) 0.5483(2) 0.09845(14) 0.0214(4) Uani 1 1 d .
H3 H 1.0742 0.5431 0.0820 0.026 Uiso 1 1 calc R
C4 C 0.97729(13) 0.6694(2) 0.06399(15) 0.0260(5) Uani 1 1 d .
H4 H 1.0014 0.7452 0.0235 0.031 Uiso 1 1 calc R
C5 C 0.89921(12) 0.6779(2) 0.08938(14) 0.0234(5) Uani 1 1 d .
H5 H 0.8692 0.7602 0.0663 0.028 Uiso 1 1 calc R
C6 C 0.86423(11) 0.5673(2) 0.14830(14) 0.0214(4) Uani 1 1 d .
H6 H 0.8105 0.5757 0.1658 0.026 Uiso 1 1 calc R
C7 C 0.90631(11) 0.4424(2) 0.18291(13) 0.0171(4) Uani 1 1 d .
C8 C 0.86483(11) 0.3272(2) 0.24590(13) 0.0167(4) Uani 1 1 d .
C9 C 0.77966(11) 0.3351(2) 0.27113(15) 0.0223(4) Uani 1 1 d .
C10 C 0.75796(11) 0.2048(2) 0.34036(14) 0.0198(4) Uani 1 1 d .
H10 H 0.7425 0.2370 0.4130 0.024 Uiso 1 1 calc R
C11 C 0.69570(11) 0.1054(2) 0.28950(15) 0.0244(4) Uani 1 1 d .
H11 H 0.6483 0.1583 0.2632 0.029 Uiso 1 1 calc R
C12 C 0.74497(11) 0.0293(2) 0.20360(15) 0.0267(5) Uani 1 1 d .
H12A H 0.7160 -0.0490 0.1655 0.032 Uiso 1 1 calc R
H12B H 0.7678 0.1004 0.1527 0.032 Uiso 1 1 calc R
C13 C 0.80498(11) -0.0327(2) 0.28084(14) 0.0218(4) Uani 1 1 d .
H13 H 0.8482 -0.0903 0.2475 0.026 Uiso 1 1 calc R
C14 C 0.83136(10) 0.10794(19) 0.34219(14) 0.0170(4) Uani 1 1 d .
H14 H 0.8468 0.0830 0.4163 0.020 Uiso 1 1 calc R
C15 C 0.89253(11) 0.20037(19) 0.28916(13) 0.0153(4) Uani 1 1 d .
C16 C 0.97507(10) 0.1459(2) 0.29555(13) 0.0171(4) Uani 1 1 d .
H16 H 0.9816 0.0891 0.3628 0.020 Uiso 1 1 calc R
C17 C 1.00160(11) 0.0484(2) 0.20352(14) 0.0198(4) Uani 1 1 d .
H17A H 0.9576 -0.0099 0.1746 0.024 Uiso 1 1 calc R
H17B H 1.0437 -0.0200 0.2256 0.024 Uiso 1 1 calc R
C18 C 1.03162(10) 0.16206(18) 0.12193(14) 0.0158(4) Uani 1 1 d .
C19 C 0.97563(11) 0.1836(2) 0.03017(14) 0.0184(4) Uani 1 1 d .
C20 C 0.96103(14) 0.3199(3) -0.12824(16) 0.0352(5) Uani 1 1 d .
H20A H 0.9372 0.2363 -0.1655 0.053 Uiso 1 1 calc R
H20B H 0.9924 0.3781 -0.1779 0.053 Uiso 1 1 calc R
H20C H 0.9200 0.3826 -0.0982 0.053 Uiso 1 1 calc R
C21 C 1.10987(11) 0.1127(2) 0.07590(14) 0.0187(4) Uani 1 1 d .
C22 C 1.16873(13) -0.0836(2) -0.01879(18) 0.0334(5) Uani 1 1 d .
H22A H 1.1862 -0.0225 -0.0782 0.050 Uiso 1 1 calc R
H22B H 1.1561 -0.1833 -0.0442 0.050 Uiso 1 1 calc R
H22C H 1.2103 -0.0897 0.0342 0.050 Uiso 1 1 calc R
C23 C 0.75234(12) -0.1220(2) 0.35467(16) 0.0276(5) Uani 1 1 d .
H23A H 0.7781 -0.1397 0.4236 0.033 Uiso 1 1 calc R
H23B H 0.7381 -0.2183 0.3228 0.033 Uiso 1 1 calc R
C24 C 0.67969(12) -0.0210(2) 0.36740(15) 0.0260(5) Uani 1 1 d .
H24A H 0.6312 -0.0746 0.3487 0.031 Uiso 1 1 calc R
H24B H 0.6752 0.0165 0.4407 0.031 Uiso 1 1 calc R

loop_
_atom_site_aniso_label
_atom_site_aniso_U_11
_atom_site_aniso_U_22
_atom_site_aniso_U_33
_atom_site_aniso_U_23
_atom_site_aniso_U_13
_atom_site_aniso_U_12
O1 0.0165(7) 0.0199(7) 0.0167(6) 0.0001(5) 0.0009(5) -0.0072(5)
O2 0.0229(8) 0.0330(8) 0.0302(8) -0.0016(7) -0.0049(6) -0.0070(7)
O3 0.0275(8) 0.0262(7) 0.0182(7) 0.0032(6) -0.0018(5) -0.0007(6)
O4 0.0171(7) 0.0247(7) 0.0294(8) 0.0009(6) 0.0043(6) -0.0026(6)
O5 0.0233(7) 0.0216(7) 0.0298(7) -0.0072(6) 0.0095(6) 0.0002(6)
O6 0.0229(8) 0.0387(9) 0.0462(9) 0.0162(8) 0.0080(6) 0.0120(7)
C1 0.0152(9) 0.0185(9) 0.0150(9) -0.0007(7) 0.0033(7) -0.0045(7)
C2 0.0218(10) 0.0161(9) 0.0129(9) -0.0038(7) 0.0021(7) -0.0030(7)
C3 0.0238(10) 0.0217(10) 0.0188(10) -0.0038(8) 0.0054(8) -0.0054(8)
C4 0.0389(13) 0.0182(10) 0.0210(10) 0.0023(8) 0.0025(9) -0.0057(9)
C5 0.0327(12) 0.0176(10) 0.0200(10) 0.0014(8) -0.0008(9) 0.0024(9)
C6 0.0219(10) 0.0207(10) 0.0216(9) 0.0005(8) 0.0004(8) 0.0010(8)
C7 0.0207(10) 0.0160(9) 0.0146(9) -0.0015(7) 0.0003(7) -0.0030(8)
C8 0.0181(10) 0.0166(9) 0.0155(9) -0.0017(7) 0.0015(7) -0.0021(8)
C9 0.0199(10) 0.0264(11) 0.0207(10) -0.0013(8) 0.0024(8) -0.0005(9)
C10 0.0162(9) 0.0243(10) 0.0188(9) 0.0002(8) 0.0026(7) -0.0028(8)
C11 0.0154(10) 0.0348(11) 0.0230(10) 0.0009(9) -0.0019(8) -0.0040(9)
C12 0.0223(11) 0.0364(12) 0.0214(10) -0.0046(9) 0.0013(8) -0.0114(9)
C13 0.0214(10) 0.0201(9) 0.0240(10) -0.0023(8) 0.0064(8) -0.0081(8)
C14 0.0155(9) 0.0198(9) 0.0155(9) 0.0009(8) 0.0006(7) -0.0034(8)
C15 0.0176(9) 0.0156(9) 0.0127(8) -0.0042(7) 0.0020(7) -0.0039(7)
C16 0.0144(10) 0.0198(10) 0.0169(9) 0.0020(7) 0.0003(7) -0.0053(7)
C17 0.0168(9) 0.0179(9) 0.0246(10) 0.0006(8) 0.0040(7) -0.0027(7)
C18 0.0143(9) 0.0158(9) 0.0173(9) -0.0014(7) 0.0025(7) -0.0025(7)
C19 0.0221(10) 0.0154(9) 0.0178(9) -0.0052(7) 0.0019(8) 0.0006(8)
C20 0.0451(14) 0.0403(13) 0.0203(11) 0.0041(10) -0.0079(10) 0.0072(12)
C21 0.0206(10) 0.0176(9) 0.0179(9) 0.0016(8) 0.0009(7) 0.0006(8)
C22 0.0293(12) 0.0277(11) 0.0431(12) -0.0089(10) 0.0150(10) 0.0044(9)
C23 0.0260(11) 0.0271(11) 0.0299(11) 0.0013(9) 0.0027(9) -0.0128(9)
C24 0.0192(10) 0.0372(12) 0.0215(10) -0.0006(9) 0.0025(8) -0.0125(9)

loop_
_atom_type_symbol
_atom_type_description
_atom_type_scat_dispersion_real
_atom_type_scat_dispersion_imag
_atom_type_scat_source
C C 0.0033 0.0016 'International Tables Vol C Tables 4.2.6.8 and 6.1.1.4'
H H 0.0000 0.0000 'International Tables Vol C Tables 4.2.6.8 and 6.1.1.4'
O O 0.0106 0.0060 'International Tables Vol C Tables 4.2.6.8 and 6.1.1.4'

loop_
_geom_angle_atom_site_label_1
_geom_angle_atom_site_label_2
_geom_angle_atom_site_label_3
_geom_angle
C16 O1 C1 107.13(12)
C19 O3 C20 116.36(16)
C21 O5 C22 116.32(15)
O1 C1 C2 111.81(15)
O1 C1 C18 104.92(13)
C2 C1 C18 116.34(14)
O1 C1 H1 107.8
C2 C1 H1 107.8
C18 C1 H1 107.8
C3 C2 C7 119.56(17)
C3 C2 C1 115.70(17)
C7 C2 C1 124.74(16)
C4 C3 C2 121.82(19)
C4 C3 H3 119.1
C2 C3 H3 119.1
C5 C4 C3 119.00(18)
C5 C4 H4 120.5
C3 C4 H4 120.5
C4 C5 C6 120.39(18)
C4 C5 H5 119.8
C6 C5 H5 119.8
C5 C6 C7 121.61(18)
C5 C6 H6 119.2
C7 C6 H6 119.2
C6 C7 C2 117.61(17)
C6 C7 C8 118.73(16)
C2 C7 C8 123.66(16)
C15 C8 C7 129.68(17)
C15 C8 C9 107.20(16)
C7 C8 C9 123.11(16)
O6 C9 C8 128.52(18)
O6 C9 C10 122.45(18)
C8 C9 C10 109.03(16)
C9 C10 C14 104.53(15)
C9 C10 C11 112.53(16)
C14 C10 C11 104.07(14)
C9 C10 H10 111.7
C14 C10 H10 111.7
C11 C10 H10 111.7
C24 C11 C10 106.89(15)
C24 C11 C12 102.70(17)
C10 C11 C12 100.10(15)
C24 C11 H11 115.1
C10 C11 H11 115.1
C12 C11 H11 115.1
C13 C12 C11 94.69(15)
C13 C12 H12A 112.8
C11 C12 H12A 112.8
C13 C12 H12B 112.8
C11 C12 H12B 112.8
H12A C12 H12B 110.2
C12 C13 C23 100.80(16)
C12 C13 C14 102.45(15)
C23 C13 C14 107.32(15)
C12 C13 H13 114.9
C23 C13 H13 114.9
C14 C13 H13 114.9
C15 C14 C10 104.46(14)
C15 C14 C13 115.77(14)
C10 C14 C13 102.71(14)
C15 C14 H14 111.1
C10 C14 H14 111.1
C13 C14 H14 111.1
C8 C15 C14 114.00(16)
C8 C15 C16 128.99(17)
C14 C15 C16 116.92(15)
O1 C16 C15 111.62(15)
O1 C16 C17 103.64(14)
C15 C16 C17 115.39(14)
O1 C16 H16 108.6
C15 C16 H16 108.6
C17 C16 H16 108.6
C16 C17 C18 103.02(14)
C16 C17 H17A 111.2
C18 C17 H17A 111.2
C16 C17 H17B 111.2
C18 C17 H17B 111.2
H17A C17 H17B 109.1
C19 C18 C21 107.48(14)
C19 C18 C17 112.68(15)
C21 C18 C17 110.70(14)
C19 C18 C1 110.55(14)
C21 C18 C1 111.40(14)
C17 C18 C1 104.09(14)
O2 C19 O3 125.38(17)
O2 C19 C18 125.58(17)
O3 C19 C18 109.03(15)
O3 C20 H20A 109.5
O3 C20 H20B 109.5
H20A C20 H20B 109.5
O3 C20 H20C 109.5
H20A C20 H20C 109.5
H20B C20 H20C 109.5
O4 C21 O5 125.45(17)
O4 C21 C18 126.13(16)
O5 C21 C18 108.42(15)
O5 C22 H22A 109.5
O5 C22 H22B 109.5
H22A C22 H22B 109.5
O5 C22 H22C 109.5
H22A C22 H22C 109.5
H22B C22 H22C 109.5
C13 C23 C24 103.09(16)
C13 C23 H23A 111.1
C24 C23 H23A 111.1
C13 C23 H23B 111.1
C24 C23 H23B 111.1
H23A C23 H23B 109.1
C11 C24 C23 103.14(15)
C11 C24 H24A 111.1
C23 C24 H24A 111.1
C11 C24 H24B 111.1
C23 C24 H24B 111.1
H24A C24 H24B 109.1

loop_
_geom_bond_atom_site_label_1
_geom_bond_atom_site_label_2
_geom_bond_distance
O1 C16 1.431(2)
O1 C1 1.432(2)
O2 C19 1.197(2)
O3 C19 1.336(2)
O3 C20 1.448(2)
O4 C21 1.199(2)
O5 C21 1.333(2)
O5 C22 1.452(2)
O6 C9 1.217(2)
C1 C2 1.513(3)
C1 C18 1.567(2)
C1 H1 1.0000
C2 C3 1.391(2)
C2 C7 1.413(2)
C3 C4 1.388(3)
C3 H3 0.9500
C4 C5 1.379(3)
C4 H4 0.9500
C5 C6 1.384(3)
C5 H5 0.9500
C6 C7 1.409(2)
C6 H6 0.9500
C7 C8 1.491(2)
C8 C15 1.356(3)
C8 C9 1.496(3)
C9 C10 1.515(3)
C10 C14 1.533(3)
C10 C11 1.536(3)
C10 H10 1.0000
C11 C24 1.533(3)
C11 C12 1.539(3)
C11 H11 1.0000
C12 C13 1.525(3)
C12 H12A 0.9900
C12 H12B 0.9900
C13 C23 1.530(3)
C13 C14 1.556(3)
C13 H13 1.0000
C14 C15 1.499(3)
C14 H14 1.0000
C15 C16 1.500(3)
C16 C17 1.529(2)
C16 H16 1.0000
C17 C18 1.545(2)
C17 H17A 0.9900
C17 H17B 0.9900
C18 C19 1.519(3)
C18 C21 1.529(3)
C20 H20A 0.9800
C20 H20B 0.9800
C20 H20C 0.9800
C22 H22A 0.9800
C22 H22B 0.9800
C22 H22C 0.9800
C23 C24 1.552(3)
C23 H23A 0.9900
C23 H23B 0.9900
C24 H24A 0.9900
C24 H24B 0.9900

loop_
_geom_torsion_atom_site_label_1
_geom_torsion_atom_site_label_2
_geom_torsion_atom_site_label_3
_geom_torsion_atom_site_label_4
_geom_torsion
C16 O1 C1 C2 93.84(16)
C16 O1 C1 C18 -33.11(17)
O1 C1 C2 C3 135.39(15)
C18 C1 C2 C3 -104.11(18)
O1 C1 C2 C7 -44.2(2)
C18 C1 C2 C7 76.3(2)
C7 C2 C3 C4 -1.2(3)
C1 C2 C3 C4 179.15(16)
C2 C3 C4 C5 1.1(3)
C3 C4 C5 C6 0.0(3)
C4 C5 C6 C7 -0.9(3)
C5 C6 C7 C2 0.7(3)
C5 C6 C7 C8 -179.86(16)
C3 C2 C7 C6 0.3(2)
C1 C2 C7 C6 179.93(16)
C3 C2 C7 C8 -179.09(16)
C1 C2 C7 C8 0.5(3)
C6 C7 C8 C15 -178.67(17)
C2 C7 C8 C15 0.8(3)
C6 C7 C8 C9 2.2(2)
C2 C7 C8 C9 -178.36(16)
C15 C8 C9 O6 -175.8(2)
C7 C8 C9 O6 3.5(3)
C15 C8 C9 C10 3.42(19)
C7 C8 C9 C10 -177.29(15)
O6 C9 C10 C14 171.60(18)
C8 C9 C10 C14 -7.64(19)
O6 C9 C10 C11 59.3(2)
C8 C9 C10 C11 -119.93(17)
C9 C10 C11 C24 179.87(16)
C14 C10 C11 C24 67.29(18)
C9 C10 C11 C12 73.16(19)
C14 C10 C11 C12 -39.42(17)
C24 C11 C12 C13 -53.19(17)
C10 C11 C12 C13 56.85(16)
C11 C12 C13 C23 56.86(17)
C11 C12 C13 C14 -53.78(17)
C9 C10 C14 C15 8.63(18)
C11 C10 C14 C15 126.86(15)
C9 C10 C14 C13 -112.60(15)
C11 C10 C14 C13 5.63(17)
C12 C13 C14 C15 -82.59(19)
C23 C13 C14 C15 171.76(16)
C12 C13 C14 C10 30.56(18)
C23 C13 C14 C10 -75.09(18)
C7 C8 C15 C14 -176.67(16)
C9 C8 C15 C14 2.6(2)
C7 C8 C15 C16 6.8(3)
C9 C8 C15 C16 -173.97(17)
C10 C14 C15 C8 -7.31(19)
C13 C14 C15 C8 104.82(18)
C10 C14 C15 C16 169.66(15)
C13 C14 C15 C16 -78.2(2)
C1 O1 C16 C15 -81.52(17)
C1 O1 C16 C17 43.29(17)
C8 C15 C16 O1 26.8(2)
C14 C15 C16 O1 -149.60(14)
C8 C15 C16 C17 -91.1(2)
C14 C15 C16 C17 92.43(19)
O1 C16 C17 C18 -34.70(17)
C15 C16 C17 C18 87.63(18)
C16 C17 C18 C19 -105.05(16)
C16 C17 C18 C21 134.56(15)
C16 C17 C18 C1 14.76(18)
O1 C1 C18 C19 131.08(15)
C2 C1 C18 C19 7.0(2)
O1 C1 C18 C21 -109.48(15)
C2 C1 C18 C21 126.40(16)
O1 C1 C18 C17 9.84(18)
C2 C1 C18 C17 -114.28(17)
C20 O3 C19 O2 10.4(3)
C20 O3 C19 C18 -168.75(15)
C21 C18 C19 O2 132.4(2)
C17 C18 C19 O2 10.2(3)
C1 C18 C19 O2 -105.8(2)
C21 C18 C19 O3 -48.43(18)
C17 C18 C19 O3 -170.65(14)
C1 C18 C19 O3 73.35(18)
C22 O5 C21 O4 1.3(3)
C22 O5 C21 C18 -179.02(15)
C19 C18 C21 O4 116.4(2)
C17 C18 C21 O4 -120.17(19)
C1 C18 C21 O4 -4.9(2)
C19 C18 C21 O5 -63.27(17)
C17 C18 C21 O5 60.17(18)
C1 C18 C21 O5 175.49(14)
C12 C13 C23 C24 -40.01(18)
C14 C13 C23 C24 66.81(19)
C10 C11 C24 C23 -75.31(18)
C12 C11 C24 C23 29.55(18)
C13 C23 C24 C11 6.16(19)
